data_4324290
loop_
_publ_author_name
'Athinoula L. Petrou'
'Andreas D. Koutselos'
'Hilal S. Wahab'
'William Clegg'
'Ross W. Harrington'
'Richard A. Henderson'

_publ_section_title
;
 Kinetic and Theoretical Studies on the Protonation of
 [Ni(2-SC6H4N){PhP(CH2CH2PPh2)2}]+: Nitrogen versus Sulfur as the
 Protonation Site
;
_journal_name_full 'Inorganic Chemistry'
_journal_page_first 847
_journal_page_last 857
_journal_paper_doi 10.1021/ic101444d
_journal_volume 50
_journal_year 2011
_chemical_formula_moiety 'C29 H37 N Ni P3 S +,C24 H20 B -,2 C H4 O,0.5 C4 H8 O'
_chemical_formula_sum 'C67 H69 B N Ni O2.5 P3 S'
_chemical_formula_weight 1122.72
_chemical_name_systematic
;
 ?
;
_space_group_IT_number 2
_symmetry_cell_setting triclinic
_symmetry_space_group_name_Hall '-P 1'
_symmetry_space_group_name_H-M 'P -1'
_atom_sites_solution_hydrogens geom
_atom_sites_solution_primary direct
_atom_sites_solution_secondary difmap
_audit_creation_method SHELXL-97
_cell_angle_alpha 73.159(2)
_cell_angle_beta 73.332(2)
_cell_angle_gamma 67.844(2)
_cell_formula_units_Z 2
_cell_length_a 11.6661(6)
_cell_length_b 14.3526(7)
_cell_length_c 20.1381(10)
_cell_measurement_reflns_used 16189
_cell_measurement_temperature 160(2)
_cell_measurement_theta_max 28.26
_cell_measurement_theta_min 2.38
_cell_volume 2928.4(3)
_computing_cell_refinement 'Bruker SAINT'
_computing_data_collection 'Bruker SMART'
_computing_data_reduction 'Bruker SAINT'
_computing_molecular_graphics 'Bruker SHELXTL'
_computing_publication_material 'Bruker SHELXTL and local programs'
_computing_structure_refinement 'Bruker SHELXTL'
_computing_structure_solution 'Bruker SHELXTL'
_diffrn_ambient_temperature 160(2)
_diffrn_measured_fraction_theta_full 0.983
_diffrn_measured_fraction_theta_max 0.899
_diffrn_measurement_device_type 'Bruker SMART 1K CCD diffractometer'
_diffrn_measurement_method 'thin-slice \w scans'
_diffrn_radiation_monochromator graphite
_diffrn_radiation_source 'sealed tube'
_diffrn_radiation_type MoK\a
_diffrn_radiation_wavelength 0.71073
_diffrn_reflns_av_R_equivalents 0.0331
_diffrn_reflns_av_sigmaI/netI 0.0543
_diffrn_reflns_limit_h_max 15
_diffrn_reflns_limit_h_min -15
_diffrn_reflns_limit_k_max 18
_diffrn_reflns_limit_k_min -18
_diffrn_reflns_limit_l_max 25
_diffrn_reflns_limit_l_min -26
_diffrn_reflns_number 24838
_diffrn_reflns_theta_full 26.00
_diffrn_reflns_theta_max 28.26
_diffrn_reflns_theta_min 1.71
_exptl_absorpt_coefficient_mu 0.495
_exptl_absorpt_correction_T_max 0.907
_exptl_absorpt_correction_T_min 0.808
_exptl_absorpt_correction_type multi-scan
_exptl_absorpt_process_details SADABS
_exptl_crystal_colour orange
_exptl_crystal_density_diffrn 1.273
_exptl_crystal_description plate
_exptl_crystal_F_000 1184
_exptl_crystal_size_max 0.45
_exptl_crystal_size_mid 0.40
_exptl_crystal_size_min 0.20
_refine_diff_density_max 0.955
_refine_diff_density_min -0.556
_refine_diff_density_rms 0.075
_refine_ls_extinction_method none
_refine_ls_goodness_of_fit_ref 1.036
_refine_ls_hydrogen_treatment constr
_refine_ls_matrix_type full
_refine_ls_number_parameters 712
_refine_ls_number_reflns 13054
_refine_ls_number_restraints 60
_refine_ls_restrained_S_all 1.039
_refine_ls_R_factor_all 0.0699
_refine_ls_R_factor_gt 0.0460
_refine_ls_shift/su_max 0.004
_refine_ls_shift/su_mean 0.000
_refine_ls_structure_factor_coef Fsqd
_refine_ls_weighting_details 'calc w=1/[\s^2^(Fo^2^)+(0.0721P)^2^+0.9623P] where P=(Fo^2^+2Fc^2^)/3'
_refine_ls_weighting_scheme calc
_refine_ls_wR_factor_gt 0.1198
_refine_ls_wR_factor_ref 0.1334
_reflns_number_gt 9825
_reflns_number_total 13054
_reflns_threshold_expression I>2\s(I)
_cod_data_source_file ic101444d_si_003_2.cif
_cod_data_source_block rah9_S-4py_complex
_cod_database_code 4324290

loop_
_symmetry_equiv_pos_as_xyz
'x, y, z'
'-x, -y, -z'

loop_
_atom_site_label
_atom_site_type_symbol
_atom_site_fract_x
_atom_site_fract_y
_atom_site_fract_z
_atom_site_U_iso_or_equiv
_atom_site_adp_type
_atom_site_occupancy
_atom_site_symmetry_multiplicity
_atom_site_calc_flag
_atom_site_refinement_flags
_atom_site_disorder_assembly
_atom_site_disorder_group
Ni Ni 0.42205(3) 0.40105(2) 0.231663(16) 0.01943(9) Uani 1 1 d . . .
P1 P 0.43031(6) 0.55401(5) 0.22743(3) 0.02208(14) Uani 1 1 d . . .
P2 P 0.54006(6) 0.34688(5) 0.30807(3) 0.02062(13) Uani 1 1 d . . .
P3 P 0.38391(6) 0.25363(5) 0.27478(3) 0.02057(13) Uani 1 1 d . . .
C1 C 0.2848(2) 0.62964(19) 0.27596(13) 0.0263(5) Uani 1 1 d . . .
C2 C 0.1816(2) 0.5933(2) 0.30197(14) 0.0312(6) Uani 1 1 d . . .
H2 H 0.1877 0.5297 0.2935 0.037 Uiso 1 1 calc R . .
C3 C 0.0701(3) 0.6496(3) 0.34018(16) 0.0415(7) Uani 1 1 d . . .
H3 H 0.0003 0.6243 0.3580 0.050 Uiso 1 1 calc R . .
C4 C 0.0611(3) 0.7420(3) 0.35203(17) 0.0471(8) Uani 1 1 d . . .
H4 H -0.0159 0.7813 0.3771 0.056 Uiso 1 1 calc R . .
C5 C 0.1628(3) 0.7782(2) 0.32792(17) 0.0476(8) Uani 1 1 d . . .
H5 H 0.1560 0.8416 0.3370 0.057 Uiso 1 1 calc R . .
C6 C 0.2753(3) 0.7221(2) 0.29038(16) 0.0387(7) Uani 1 1 d . . .
H6 H 0.3457 0.7466 0.2745 0.046 Uiso 1 1 calc R . .
C7 C 0.4728(2) 0.63169(19) 0.14194(13) 0.0258(5) Uani 1 1 d . . .
C8 C 0.4006(3) 0.7324(2) 0.11757(15) 0.0319(6) Uani 1 1 d . . .
H8 H 0.3236 0.7647 0.1465 0.038 Uiso 1 1 calc R . .
C9 C 0.4422(3) 0.7853(2) 0.05037(16) 0.0405(7) Uani 1 1 d . . .
H9 H 0.3936 0.8540 0.0336 0.049 Uiso 1 1 calc R . .
C10 C 0.5542(3) 0.7378(3) 0.00812(16) 0.0435(8) Uani 1 1 d . . .
H10 H 0.5817 0.7742 -0.0377 0.052 Uiso 1 1 calc R . .
C11 C 0.6255(3) 0.6392(2) 0.03173(15) 0.0390(7) Uani 1 1 d . . .
H11 H 0.7026 0.6075 0.0027 0.047 Uiso 1 1 calc R . .
C12 C 0.5848(3) 0.5854(2) 0.09837(14) 0.0312(6) Uani 1 1 d . . .
H12 H 0.6338 0.5166 0.1144 0.037 Uiso 1 1 calc R . .
C13 C 0.5509(2) 0.5374(2) 0.27636(14) 0.0272(5) Uani 1 1 d . . .
H13A H 0.6362 0.5189 0.2460 0.041 Uiso 1 1 calc R . .
H13B H 0.5353 0.6021 0.2909 0.041 Uiso 1 1 calc R . .
C14 C 0.5417(2) 0.45101(19) 0.34191(13) 0.0251(5) Uani 1 1 d . . .
H14A H 0.4634 0.4740 0.3770 0.038 Uiso 1 1 calc R . .
H14B H 0.6152 0.4289 0.3646 0.038 Uiso 1 1 calc R . .
C15 C 0.7030(2) 0.29181(19) 0.26451(13) 0.0243(5) Uani 1 1 d . . .
C16 C 0.7993(2) 0.2552(2) 0.30230(15) 0.0328(6) Uani 1 1 d . . .
H16 H 0.7802 0.2597 0.3506 0.039 Uiso 1 1 calc R . .
C17 C 0.9234(3) 0.2119(3) 0.26939(18) 0.0450(8) Uani 1 1 d . . .
H17 H 0.9891 0.1854 0.2955 0.054 Uiso 1 1 calc R . .
C18 C 0.9512(3) 0.2073(3) 0.19867(19) 0.0554(9) Uani 1 1 d . . .
H18 H 1.0362 0.1786 0.1761 0.066 Uiso 1 1 calc R . .
C19 C 0.8563(3) 0.2442(3) 0.16067(18) 0.0511(9) Uani 1 1 d . . .
H19 H 0.8761 0.2407 0.1121 0.061 Uiso 1 1 calc R . .
C20 C 0.7323(3) 0.2863(2) 0.19318(15) 0.0341(6) Uani 1 1 d . . .
H20 H 0.6670 0.3115 0.1670 0.041 Uiso 1 1 calc R . .
C21 C 0.5016(2) 0.24350(18) 0.37800(13) 0.0241(5) Uani 1 1 d . . .
H21A H 0.5712 0.2056 0.4043 0.036 Uiso 1 1 calc R . .
H21B H 0.4233 0.2711 0.4117 0.036 Uiso 1 1 calc R . .
C22 C 0.4834(2) 0.17277(18) 0.33986(13) 0.0251(5) Uani 1 1 d . . .
H22A H 0.4422 0.1243 0.3746 0.038 Uiso 1 1 calc R . .
H22B H 0.5663 0.1324 0.3156 0.038 Uiso 1 1 calc R . .
C23 C 0.4020(2) 0.16993(18) 0.21751(13) 0.0229(5) Uani 1 1 d . . .
C24 C 0.5231(3) 0.1220(2) 0.18218(15) 0.0322(6) Uani 1 1 d . . .
H24 H 0.5935 0.1355 0.1874 0.039 Uiso 1 1 calc R . .
C25 C 0.5416(3) 0.0550(2) 0.13960(16) 0.0375(6) Uani 1 1 d . . .
H25 H 0.6244 0.0225 0.1159 0.045 Uiso 1 1 calc R . .
C26 C 0.4398(3) 0.0354(2) 0.13174(15) 0.0354(6) Uani 1 1 d . . .
H26 H 0.4525 -0.0110 0.1030 0.042 Uiso 1 1 calc R . .
C27 C 0.3202(3) 0.0829(2) 0.16531(15) 0.0364(6) Uani 1 1 d . . .
H27 H 0.2504 0.0695 0.1594 0.044 Uiso 1 1 calc R . .
C28 C 0.3003(2) 0.1504(2) 0.20802(14) 0.0296(6) Uani 1 1 d . . .
H28 H 0.2169 0.1834 0.2308 0.035 Uiso 1 1 calc R . .
C29 C 0.2212(2) 0.28474(19) 0.32406(14) 0.0256(5) Uani 1 1 d . . .
C30 C 0.1903(3) 0.2381(3) 0.39452(15) 0.0394(7) Uani 1 1 d . . .
H30 H 0.2545 0.1873 0.4177 0.047 Uiso 1 1 calc R . .
C31 C 0.0658(3) 0.2652(3) 0.43124(18) 0.0560(10) Uani 1 1 d . . .
H31 H 0.0451 0.2323 0.4792 0.067 Uiso 1 1 calc R . .
C32 C -0.0270(3) 0.3392(3) 0.3986(2) 0.0560(10) Uani 1 1 d . . .
H32 H -0.1116 0.3583 0.4243 0.067 Uiso 1 1 calc R . .
C33 C 0.0012(3) 0.3862(2) 0.3287(2) 0.0525(9) Uani 1 1 d . . .
H33 H -0.0639 0.4370 0.3061 0.063 Uiso 1 1 calc R . .
C34 C 0.1256(3) 0.3592(2) 0.29111(18) 0.0393(7) Uani 1 1 d . . .
H34 H 0.1452 0.3917 0.2429 0.047 Uiso 1 1 calc R . .
S S 0.35312(6) 0.42356(5) 0.13635(3) 0.02877(15) Uani 1 1 d . . .
C35 C 0.2826(2) 0.55329(19) 0.09641(13) 0.0260(5) Uani 1 1 d . . .
C36 C 0.1692(3) 0.6160(2) 0.12964(15) 0.0326(6) Uani 1 1 d . . .
H36 H 0.1300 0.5913 0.1764 0.039 Uiso 1 1 calc R . .
C37 C 0.1145(3) 0.7145(2) 0.09398(16) 0.0392(7) Uani 1 1 d . . .
H37 H 0.0368 0.7554 0.1174 0.047 Uiso 1 1 calc R . .
C38 C 0.2727(3) 0.6945(2) -0.00260(15) 0.0369(6) Uani 1 1 d . . .
H38 H 0.3108 0.7215 -0.0490 0.044 Uiso 1 1 calc R . .
C39 C 0.3330(3) 0.5950(2) 0.02789(14) 0.0322(6) Uani 1 1 d . . .
H39 H 0.4087 0.5551 0.0022 0.039 Uiso 1 1 calc R . .
N N 0.1641(2) 0.75589(18) 0.02846(14) 0.0392(6) Uani 1 1 d . . .
B B 0.6020(3) 0.7846(2) 0.38101(15) 0.0237(6) Uani 1 1 d . . .
C40 C 0.6484(2) 0.75324(19) 0.30236(13) 0.0243(5) Uani 1 1 d . . .
C41 C 0.5830(3) 0.7989(2) 0.24669(14) 0.0282(5) Uani 1 1 d . . .
H41 H 0.5026 0.8498 0.2545 0.034 Uiso 1 1 calc R . .
C42 C 0.6307(3) 0.7730(2) 0.18030(14) 0.0342(6) Uani 1 1 d . . .
H42 H 0.5828 0.8062 0.1441 0.041 Uiso 1 1 calc R . .
C43 C 0.7467(3) 0.6997(2) 0.16694(15) 0.0361(6) Uani 1 1 d . . .
H43 H 0.7793 0.6818 0.1217 0.043 Uiso 1 1 calc R . .
C44 C 0.8149(3) 0.6524(2) 0.22020(15) 0.0383(7) Uani 1 1 d . . .
H44 H 0.8955 0.6021 0.2117 0.046 Uiso 1 1 calc R . .
C45 C 0.7658(2) 0.6784(2) 0.28621(14) 0.0325(6) Uani 1 1 d . . .
H45 H 0.8139 0.6440 0.3222 0.039 Uiso 1 1 calc R . .
C46 C 0.6558(2) 0.67757(19) 0.43692(13) 0.0239(5) Uani 1 1 d . . .
C47 C 0.7486(2) 0.6582(2) 0.47509(13) 0.0266(5) Uani 1 1 d . . .
H47 H 0.7795 0.7123 0.4715 0.032 Uiso 1 1 calc R . .
C48 C 0.7974(3) 0.5635(2) 0.51789(14) 0.0311(6) Uani 1 1 d . . .
H48 H 0.8603 0.5541 0.5427 0.037 Uiso 1 1 calc R . .
C49 C 0.7543(3) 0.4825(2) 0.52433(14) 0.0303(6) Uani 1 1 d . . .
H49 H 0.7866 0.4178 0.5538 0.036 Uiso 1 1 calc R . .
C50 C 0.6637(2) 0.49795(19) 0.48715(13) 0.0282(5) Uani 1 1 d . . .
H50 H 0.6337 0.4433 0.4909 0.034 Uiso 1 1 calc R . .
C51 C 0.6163(2) 0.59287(19) 0.44433(13) 0.0265(5) Uani 1 1 d . . .
H51 H 0.5546 0.6011 0.4190 0.032 Uiso 1 1 calc R . .
C52 C 0.4469(2) 0.83575(19) 0.40282(13) 0.0251(5) Uani 1 1 d . . .
C53 C 0.3683(2) 0.7917(2) 0.46020(14) 0.0286(5) Uani 1 1 d . . .
H53 H 0.4056 0.7271 0.4883 0.034 Uiso 1 1 calc R . .
C54 C 0.2381(3) 0.8387(2) 0.47763(15) 0.0346(6) Uani 1 1 d . . .
H54 H 0.1889 0.8060 0.5169 0.042 Uiso 1 1 calc R . .
C55 C 0.1802(3) 0.9327(2) 0.43813(16) 0.0370(6) Uani 1 1 d . . .
H55 H 0.0914 0.9647 0.4497 0.044 Uiso 1 1 calc R . .
C56 C 0.2537(3) 0.9795(2) 0.38141(15) 0.0343(6) Uani 1 1 d . . .
H56 H 0.2153 1.0442 0.3538 0.041 Uiso 1 1 calc R . .
C57 C 0.3837(2) 0.9322(2) 0.36479(14) 0.0285(5) Uani 1 1 d . . .
H57 H 0.4321 0.9664 0.3261 0.034 Uiso 1 1 calc R . .
C58 C 0.6643(2) 0.87028(18) 0.38064(13) 0.0251(5) Uani 1 1 d . . .
C59 C 0.6377(3) 0.9091(2) 0.44176(14) 0.0309(6) Uani 1 1 d . . .
H59 H 0.5780 0.8890 0.4813 0.037 Uiso 1 1 calc R . .
C60 C 0.6946(3) 0.9756(2) 0.44719(16) 0.0347(6) Uani 1 1 d . . .
H60 H 0.6752 0.9988 0.4900 0.042 Uiso 1 1 calc R . .
C61 C 0.7799(3) 1.0075(2) 0.38934(17) 0.0363(7) Uani 1 1 d . . .
H61 H 0.8208 1.0515 0.3927 0.044 Uiso 1 1 calc R . .
C62 C 0.8049(3) 0.9752(2) 0.32725(16) 0.0357(6) Uani 1 1 d . . .
H62 H 0.8609 0.9990 0.2871 0.043 Uiso 1 1 calc R . .
C63 C 0.7482(2) 0.9075(2) 0.32285(15) 0.0305(6) Uani 1 1 d . . .
H63 H 0.7670 0.8860 0.2795 0.037 Uiso 1 1 calc R . .
O1 O 0.1597(3) 0.9539(2) -0.04503(18) 0.0808(9) Uani 1 1 d . . .
C64 C 0.1051(4) 1.0014(3) -0.1061(2) 0.0710(12) Uani 1 1 d . . .
O2 O 0.1972(5) 1.0432(3) 0.0471(2) 0.1392(19) Uani 1 1 d . . .
C65 C 0.1931(5) 1.1391(4) 0.0089(2) 0.0850(15) Uani 1 1 d . . .
C66 C 1.008(2) 0.4830(11) 0.0724(6) 0.100(5) Uani 0.50 1 d PDU A -1
C67 C 1.0192(12) 0.5665(9) 0.0034(6) 0.062(3) Uani 0.50 1 d PDU A -1
C68 C 1.0059(18) 0.5267(9) -0.0546(6) 0.077(3) Uani 0.50 1 d PDU A -1
C69 C 0.989(2) 0.4214(11) -0.0198(9) 0.119(6) Uani 0.50 1 d PDU A -1
C70 C 1.0468(7) 0.3855(6) 0.0444(4) 0.0595(18) Uani 0.50 1 d PDU A -1

loop_
_atom_site_aniso_label
_atom_site_aniso_U_11
_atom_site_aniso_U_22
_atom_site_aniso_U_33
_atom_site_aniso_U_23
_atom_site_aniso_U_13
_atom_site_aniso_U_12
Ni 0.02154(16) 0.01581(15) 0.02206(16) -0.00257(11) -0.00613(12) -0.00688(12)
P1 0.0272(3) 0.0170(3) 0.0237(3) -0.0031(2) -0.0065(2) -0.0086(2)
P2 0.0225(3) 0.0188(3) 0.0219(3) -0.0026(2) -0.0060(2) -0.0081(2)
P3 0.0204(3) 0.0168(3) 0.0252(3) -0.0036(2) -0.0053(2) -0.0067(2)
C1 0.0317(13) 0.0212(12) 0.0248(12) -0.0050(10) -0.0068(10) -0.0062(10)
C2 0.0319(14) 0.0340(14) 0.0306(14) -0.0086(11) -0.0107(11) -0.0088(11)
C3 0.0290(14) 0.0547(19) 0.0389(16) -0.0135(14) -0.0096(12) -0.0063(13)
C4 0.0393(17) 0.0488(19) 0.0384(17) -0.0170(15) -0.0122(14) 0.0112(15)
C5 0.065(2) 0.0281(15) 0.0427(18) -0.0158(13) -0.0115(16) -0.0003(15)
C6 0.0506(18) 0.0281(14) 0.0399(16) -0.0119(12) -0.0069(13) -0.0132(13)
C7 0.0349(14) 0.0250(12) 0.0232(12) -0.0009(10) -0.0088(10) -0.0165(11)
C8 0.0416(15) 0.0250(13) 0.0335(14) -0.0026(11) -0.0152(12) -0.0122(12)
C9 0.061(2) 0.0282(14) 0.0385(16) 0.0069(12) -0.0236(15) -0.0215(14)
C10 0.062(2) 0.0506(19) 0.0281(15) 0.0039(13) -0.0119(14) -0.0361(17)
C11 0.0450(17) 0.0472(18) 0.0290(14) -0.0027(13) -0.0042(12) -0.0253(14)
C12 0.0365(15) 0.0315(14) 0.0287(13) -0.0040(11) -0.0083(11) -0.0147(12)
C13 0.0318(14) 0.0246(13) 0.0307(13) -0.0041(10) -0.0098(11) -0.0134(11)
C14 0.0310(13) 0.0223(12) 0.0249(12) -0.0059(10) -0.0088(10) -0.0087(10)
C15 0.0219(12) 0.0223(12) 0.0302(13) -0.0044(10) -0.0042(10) -0.0102(10)
C16 0.0287(14) 0.0367(15) 0.0351(15) -0.0049(12) -0.0087(11) -0.0127(12)
C17 0.0240(14) 0.058(2) 0.0541(19) -0.0099(16) -0.0131(13) -0.0118(14)
C18 0.0264(15) 0.079(3) 0.058(2) -0.0258(19) -0.0027(14) -0.0086(16)
C19 0.0334(16) 0.077(3) 0.0424(18) -0.0258(17) -0.0003(14) -0.0120(16)
C20 0.0270(13) 0.0431(16) 0.0332(14) -0.0128(12) -0.0047(11) -0.0096(12)
C21 0.0280(13) 0.0211(12) 0.0223(12) -0.0001(9) -0.0078(10) -0.0084(10)
C22 0.0275(13) 0.0182(11) 0.0290(13) -0.0005(10) -0.0099(10) -0.0067(10)
C23 0.0270(12) 0.0166(11) 0.0249(12) -0.0002(9) -0.0075(10) -0.0082(9)
C24 0.0271(13) 0.0305(14) 0.0407(15) -0.0123(12) -0.0041(11) -0.0094(11)
C25 0.0349(15) 0.0301(15) 0.0423(16) -0.0148(12) -0.0019(12) -0.0035(12)
C26 0.0506(17) 0.0247(13) 0.0327(15) -0.0072(11) -0.0147(13) -0.0084(12)
C27 0.0422(16) 0.0353(15) 0.0396(16) -0.0098(13) -0.0152(13) -0.0142(13)
C28 0.0267(13) 0.0286(14) 0.0353(14) -0.0083(11) -0.0085(11) -0.0079(11)
C29 0.0229(12) 0.0229(12) 0.0355(14) -0.0132(11) -0.0002(10) -0.0110(10)
C30 0.0349(15) 0.058(2) 0.0345(15) -0.0181(14) -0.0002(12) -0.0229(14)
C31 0.047(2) 0.097(3) 0.0410(18) -0.0361(19) 0.0126(15) -0.042(2)
C32 0.0330(17) 0.072(3) 0.076(3) -0.052(2) 0.0189(17) -0.0255(17)
C33 0.0255(15) 0.0322(16) 0.097(3) -0.0205(18) -0.0058(16) -0.0060(13)
C34 0.0263(14) 0.0246(14) 0.063(2) -0.0030(13) -0.0070(13) -0.0094(11)
S 0.0390(4) 0.0215(3) 0.0300(3) -0.0029(3) -0.0162(3) -0.0093(3)
C35 0.0295(13) 0.0239(12) 0.0288(13) -0.0044(10) -0.0144(10) -0.0076(10)
C36 0.0354(15) 0.0337(15) 0.0301(14) -0.0072(11) -0.0067(11) -0.0119(12)
C37 0.0360(16) 0.0334(15) 0.0444(17) -0.0100(13) -0.0100(13) -0.0039(12)
C38 0.0466(17) 0.0371(16) 0.0292(14) -0.0007(12) -0.0142(12) -0.0155(13)
C39 0.0345(15) 0.0335(15) 0.0290(14) -0.0061(11) -0.0082(11) -0.0102(12)
N 0.0464(15) 0.0282(12) 0.0449(15) -0.0035(11) -0.0220(12) -0.0076(11)
B 0.0292(14) 0.0212(13) 0.0231(13) -0.0014(11) -0.0081(11) -0.0109(11)
C40 0.0293(13) 0.0221(12) 0.0267(12) -0.0019(10) -0.0070(10) -0.0152(10)
C41 0.0336(14) 0.0235(13) 0.0298(13) -0.0041(10) -0.0088(11) -0.0111(11)
C42 0.0493(17) 0.0324(15) 0.0260(13) -0.0018(11) -0.0128(12) -0.0179(13)
C43 0.0480(17) 0.0348(15) 0.0282(14) -0.0081(12) -0.0004(12) -0.0204(13)
C44 0.0331(15) 0.0420(17) 0.0366(16) -0.0107(13) 0.0002(12) -0.0119(13)
C45 0.0287(14) 0.0399(16) 0.0312(14) -0.0072(12) -0.0069(11) -0.0127(12)
C46 0.0287(13) 0.0226(12) 0.0219(12) -0.0050(10) -0.0036(10) -0.0106(10)
C47 0.0293(13) 0.0258(13) 0.0269(13) -0.0068(10) -0.0045(10) -0.0112(11)
C48 0.0316(14) 0.0318(14) 0.0309(14) -0.0064(11) -0.0104(11) -0.0083(11)
C49 0.0360(14) 0.0203(12) 0.0277(13) -0.0031(10) -0.0035(11) -0.0050(11)
C50 0.0362(14) 0.0197(12) 0.0287(13) -0.0074(10) -0.0026(11) -0.0101(11)
C51 0.0336(14) 0.0237(12) 0.0256(13) -0.0055(10) -0.0069(10) -0.0118(11)
C52 0.0325(13) 0.0247(12) 0.0256(12) -0.0080(10) -0.0056(10) -0.0151(11)
C53 0.0351(14) 0.0279(13) 0.0279(13) -0.0041(11) -0.0065(11) -0.0166(11)
C54 0.0364(15) 0.0443(17) 0.0312(14) -0.0094(12) -0.0022(12) -0.0238(13)
C55 0.0285(14) 0.0459(17) 0.0417(16) -0.0203(14) -0.0032(12) -0.0118(13)
C56 0.0370(15) 0.0285(14) 0.0386(15) -0.0109(12) -0.0106(12) -0.0065(12)
C57 0.0329(14) 0.0243(13) 0.0304(13) -0.0062(10) -0.0058(11) -0.0115(11)
C58 0.0289(13) 0.0189(12) 0.0295(13) -0.0011(10) -0.0118(10) -0.0085(10)
C59 0.0412(15) 0.0261(13) 0.0310(14) -0.0016(11) -0.0101(11) -0.0179(12)
C60 0.0499(17) 0.0246(13) 0.0388(15) -0.0046(11) -0.0207(13) -0.0146(12)
C61 0.0355(15) 0.0223(13) 0.0576(19) -0.0034(12) -0.0193(14) -0.0126(11)
C62 0.0316(14) 0.0271(14) 0.0492(17) -0.0026(12) -0.0057(12) -0.0159(12)
C63 0.0305(14) 0.0251(13) 0.0367(15) -0.0052(11) -0.0052(11) -0.0117(11)
O1 0.090(2) 0.0532(17) 0.097(2) -0.0022(16) -0.0184(18) -0.0304(16)
C64 0.074(3) 0.053(2) 0.069(3) -0.002(2) -0.020(2) -0.005(2)
O2 0.252(5) 0.111(3) 0.121(3) 0.047(2) -0.113(3) -0.127(4)
C65 0.141(5) 0.065(3) 0.070(3) 0.016(2) -0.045(3) -0.060(3)
C66 0.153(12) 0.097(8) 0.081(7) -0.047(6) -0.001(8) -0.067(8)
C67 0.056(5) 0.059(5) 0.094(7) -0.044(5) -0.011(5) -0.025(4)
C68 0.090(8) 0.072(6) 0.075(6) -0.045(5) 0.000(6) -0.024(6)
C69 0.192(15) 0.082(9) 0.129(11) -0.030(7) -0.078(10) -0.056(10)
C70 0.052(4) 0.057(4) 0.074(5) -0.023(4) 0.005(4) -0.029(4)

loop_
_atom_type_symbol
_atom_type_description
_atom_type_scat_dispersion_real
_atom_type_scat_dispersion_imag
_atom_type_scat_source
C C 0.0033 0.0016 'International Tables Vol C Tables 4.2.6.8 and 6.1.1.4'
H H 0.0000 0.0000 'International Tables Vol C Tables 4.2.6.8 and 6.1.1.4'
B B 0.0013 0.0007 'International Tables Vol C Tables 4.2.6.8 and 6.1.1.4'
N N 0.0061 0.0033 'International Tables Vol C Tables 4.2.6.8 and 6.1.1.4'
P P 0.1023 0.0942 'International Tables Vol C Tables 4.2.6.8 and 6.1.1.4'
S S 0.1246 0.1234 'International Tables Vol C Tables 4.2.6.8 and 6.1.1.4'
Ni Ni 0.3393 1.1124 'International Tables Vol C Tables 4.2.6.8 and 6.1.1.4'
O O 0.0106 0.0060 'International Tables Vol C Tables 4.2.6.8 and 6.1.1.4'

loop_
_geom_angle_atom_site_label_1
_geom_angle_atom_site_label_2
_geom_angle_atom_site_label_3
_geom_angle
P1 Ni P2 84.99(2)
P1 Ni P3 159.79(3)
P1 Ni S 103.44(3)
P2 Ni P3 85.04(2)
P2 Ni S 162.02(3)
P3 Ni S 91.22(3)
Ni P1 C1 110.97(9)
Ni P1 C7 118.58(8)
Ni P1 C13 108.72(8)
C1 P1 C7 109.10(12)
C1 P1 C13 103.78(12)
C7 P1 C13 104.48(12)
Ni P2 C14 112.21(8)
Ni P2 C15 108.72(8)
Ni P2 C21 111.75(8)
C14 P2 C15 104.77(11)
C14 P2 C21 112.94(11)
C15 P2 C21 105.91(11)
Ni P3 C22 109.78(8)
Ni P3 C23 121.44(8)
Ni P3 C29 105.99(8)
C22 P3 C23 104.99(11)
C22 P3 C29 106.30(12)
C23 P3 C29 107.47(11)
P1 C1 C2 119.7(2)
P1 C1 C6 121.2(2)
C2 C1 C6 119.0(2)
C1 C2 H2 119.8
C1 C2 C3 120.4(3)
H2 C2 C3 119.8
C2 C3 H3 120.1
C2 C3 C4 119.7(3)
H3 C3 C4 120.1
C3 C4 H4 119.7
C3 C4 C5 120.6(3)
H4 C4 C5 119.7
C4 C5 H5 119.9
C4 C5 C6 120.2(3)
H5 C5 C6 119.9
C1 C6 C5 120.0(3)
C1 C6 H6 120.0
C5 C6 H6 120.0
P1 C7 C8 124.3(2)
P1 C7 C12 116.4(2)
C8 C7 C12 119.3(2)
C7 C8 H8 120.2
C7 C8 C9 119.5(3)
H8 C8 C9 120.2
C8 C9 H9 119.9
C8 C9 C10 120.1(3)
H9 C9 C10 119.9
C9 C10 H10 119.7
C9 C10 C11 120.6(3)
H10 C10 C11 119.7
C10 C11 H11 120.1
C10 C11 C12 119.8(3)
H11 C11 C12 120.1
C7 C12 C11 120.6(3)
C7 C12 H12 119.7
C11 C12 H12 119.7
P1 C13 H13A 110.2
P1 C13 H13B 110.2
P1 C13 C14 107.50(16)
H13A C13 H13B 108.5
H13A C13 C14 110.2
H13B C13 C14 110.2
P2 C14 C13 104.74(16)
P2 C14 H14A 110.8
P2 C14 H14B 110.8
C13 C14 H14A 110.8
C13 C14 H14B 110.8
H14A C14 H14B 108.9
P2 C15 C16 119.9(2)
P2 C15 C20 120.56(19)
C16 C15 C20 119.5(2)
C15 C16 H16 120.0
C15 C16 C17 120.0(3)
H16 C16 C17 120.0
C16 C17 H17 120.0
C16 C17 C18 119.9(3)
H17 C17 C18 120.0
C17 C18 H18 119.8
C17 C18 C19 120.4(3)
H18 C18 C19 119.8
C18 C19 H19 120.0
C18 C19 C20 120.1(3)
H19 C19 C20 120.0
C15 C20 C19 120.1(3)
C15 C20 H20 120.0
C19 C20 H20 120.0
P2 C21 H21A 110.7
P2 C21 H21B 110.7
P2 C21 C22 105.29(16)
H21A C21 H21B 108.8
H21A C21 C22 110.7
H21B C21 C22 110.7
P3 C22 C21 108.28(16)
P3 C22 H22A 110.0
P3 C22 H22B 110.0
C21 C22 H22A 110.0
C21 C22 H22B 110.0
H22A C22 H22B 108.4
P3 C23 C24 118.72(19)
P3 C23 C28 122.67(19)
C24 C23 C28 118.6(2)
C23 C24 H24 119.7
C23 C24 C25 120.6(3)
H24 C24 C25 119.7
C24 C25 H25 120.0
C24 C25 C26 119.9(3)
H25 C25 C26 120.0
C25 C26 H26 119.9
C25 C26 C27 120.2(3)
H26 C26 C27 119.9
C26 C27 H27 119.7
C26 C27 C28 120.5(3)
H27 C27 C28 119.7
C23 C28 C27 120.2(3)
C23 C28 H28 119.9
C27 C28 H28 119.9
P3 C29 C30 121.6(2)
P3 C29 C34 119.4(2)
C30 C29 C34 119.0(3)
C29 C30 H30 119.8
C29 C30 C31 120.3(3)
H30 C30 C31 119.8
C30 C31 H31 119.9
C30 C31 C32 120.2(3)
H31 C31 C32 119.9
C31 C32 H32 119.7
C31 C32 C33 120.5(3)
H32 C32 C33 119.7
C32 C33 H33 120.1
C32 C33 C34 119.8(3)
H33 C33 C34 120.1
C29 C34 C33 120.1(3)
C29 C34 H34 119.9
C33 C34 H34 119.9
Ni S C35 115.54(8)
S C35 C36 122.1(2)
S C35 C39 121.2(2)
C36 C35 C39 116.6(2)
C35 C36 H36 120.3
C35 C36 C37 119.5(3)
H36 C36 C37 120.3
C36 C37 H37 117.9
C36 C37 N 124.2(3)
H37 C37 N 117.9
H38 C38 C39 117.7
H38 C38 N 117.7
C39 C38 N 124.7(3)
C35 C39 C38 119.6(3)
C35 C39 H39 120.2
C38 C39 H39 120.2
C37 N C38 115.5(2)
C40 B C46 105.5(2)
C40 B C52 112.6(2)
C40 B C58 109.6(2)
C46 B C52 111.8(2)
C46 B C58 110.2(2)
C52 B C58 107.2(2)
B C40 C41 125.6(2)
B C40 C45 119.6(2)
C41 C40 C45 114.6(2)
C40 C41 H41 118.6
C40 C41 C42 122.8(3)
H41 C41 C42 118.6
C41 C42 H42 119.8
C41 C42 C43 120.3(3)
H42 C42 C43 119.8
C42 C43 H43 120.5
C42 C43 C44 119.0(3)
H43 C43 C44 120.5
C43 C44 H44 120.0
C43 C44 C45 120.0(3)
H44 C44 C45 120.0
C40 C45 C44 123.2(3)
C40 C45 H45 118.4
C44 C45 H45 118.4
B C46 C47 125.4(2)
B C46 C51 119.5(2)
C47 C46 C51 114.9(2)
C46 C47 H47 118.5
C46 C47 C48 123.1(2)
H47 C47 C48 118.5
C47 C48 H48 120.0
C47 C48 C49 120.0(2)
H48 C48 C49 120.0
C48 C49 H49 120.6
C48 C49 C50 118.9(2)
H49 C49 C50 120.6
C49 C50 H50 119.8
C49 C50 C51 120.4(2)
H50 C50 C51 119.8
C46 C51 C50 122.7(2)
C46 C51 H51 118.6
C50 C51 H51 118.6
B C52 C53 124.8(2)
B C52 C57 120.5(2)
C53 C52 C57 114.6(2)
C52 C53 H53 118.5
C52 C53 C54 122.9(3)
H53 C53 C54 118.5
C53 C54 H54 119.8
C53 C54 C55 120.3(3)
H54 C54 C55 119.8
C54 C55 H55 120.5
C54 C55 C56 118.9(3)
H55 C55 C56 120.5
C55 C56 H56 119.9
C55 C56 C57 120.2(3)
H56 C56 C57 119.9
C52 C57 C56 123.0(2)
C52 C57 H57 118.5
C56 C57 H57 118.5
B C58 C59 120.0(2)
B C58 C63 124.7(2)
C59 C58 C63 115.3(2)
C58 C59 H59 118.4
C58 C59 C60 123.2(3)
H59 C59 C60 118.4
C59 C60 H60 120.4
C59 C60 C61 119.2(3)
H60 C60 C61 120.4
C60 C61 H61 120.1
C60 C61 C62 119.8(3)
H61 C61 C62 120.1
C61 C62 H62 119.8
C61 C62 C63 120.3(3)
H62 C62 C63 119.8
C58 C63 C62 122.1(3)
C58 C63 H63 119.0
C62 C63 H63 119.0
C67 C66 C70 103.0(7)
C66 C67 C68 106.4(6)
C67 C68 C69 106.0(7)
C68 C69 C70 105.2(8)
C66 C70 C69 103.5(8)

loop_
_geom_bond_atom_site_label_1
_geom_bond_atom_site_label_2
_geom_bond_distance
Ni P1 2.2096(7)
Ni P2 2.1405(7)
Ni P3 2.2029(7)
Ni S 2.1830(7)
P1 C1 1.813(3)
P1 C7 1.808(2)
P1 C13 1.848(3)
P2 C14 1.822(2)
P2 C15 1.822(2)
P2 C21 1.820(2)
P3 C22 1.840(2)
P3 C23 1.814(3)
P3 C29 1.824(2)
C1 C2 1.396(4)
C1 C6 1.397(4)
C2 H2 0.950
C2 C3 1.389(4)
C3 H3 0.950
C3 C4 1.375(5)
C4 H4 0.950
C4 C5 1.379(5)
C5 H5 0.950
C5 C6 1.388(4)
C6 H6 0.950
C7 C8 1.395(4)
C7 C12 1.394(4)
C8 H8 0.950
C8 C9 1.396(4)
C9 H9 0.950
C9 C10 1.386(5)
C10 H10 0.950
C10 C11 1.368(4)
C11 H11 0.950
C11 C12 1.390(4)
C12 H12 0.950
C13 H13A 0.990
C13 H13B 0.990
C13 C14 1.537(3)
C14 H14A 0.990
C14 H14B 0.990
C15 C16 1.389(4)
C15 C20 1.397(4)
C16 H16 0.950
C16 C17 1.390(4)
C17 H17 0.950
C17 C18 1.382(5)
C18 H18 0.950
C18 C19 1.379(5)
C19 H19 0.950
C19 C20 1.383(4)
C20 H20 0.950
C21 H21A 0.990
C21 H21B 0.990
C21 C22 1.541(3)
C22 H22A 0.990
C22 H22B 0.990
C23 C24 1.396(4)
C23 C28 1.391(3)
C24 H24 0.950
C24 C25 1.387(4)
C25 H25 0.950
C25 C26 1.379(4)
C26 H26 0.950
C26 C27 1.369(4)
C27 H27 0.950
C27 C28 1.390(4)
C28 H28 0.950
C29 C30 1.389(4)
C29 C34 1.393(4)
C30 H30 0.950
C30 C31 1.390(4)
C31 H31 0.950
C31 C32 1.367(6)
C32 H32 0.950
C32 C33 1.377(5)
C33 H33 0.950
C33 C34 1.394(4)
C34 H34 0.950
S C35 1.774(3)
C35 C36 1.397(4)
C35 C39 1.389(4)
C36 H36 0.950
C36 C37 1.384(4)
C37 H37 0.950
C37 N 1.340(4)
C38 H38 0.950
C38 C39 1.375(4)
C38 N 1.340(4)
C39 H39 0.950
B C40 1.655(4)
B C46 1.642(4)
B C52 1.654(4)
B C58 1.646(4)
C40 C41 1.398(4)
C40 C45 1.405(4)
C41 H41 0.950
C41 C42 1.393(4)
C42 H42 0.950
C42 C43 1.376(4)
C43 H43 0.950
C43 C44 1.380(4)
C44 H44 0.950
C44 C45 1.387(4)
C45 H45 0.950
C46 C47 1.402(3)
C46 C51 1.411(3)
C47 H47 0.950
C47 C48 1.390(4)
C48 H48 0.950
C48 C49 1.392(4)
C49 H49 0.950
C49 C50 1.382(4)
C50 H50 0.950
C50 C51 1.389(3)
C51 H51 0.950
C52 C53 1.407(3)
C52 C57 1.409(4)
C53 H53 0.950
C53 C54 1.394(4)
C54 H54 0.950
C54 C55 1.381(4)
C55 H55 0.950
C55 C56 1.386(4)
C56 H56 0.950
C56 C57 1.392(4)
C57 H57 0.950
C58 C59 1.403(4)
C58 C63 1.407(4)
C59 H59 0.950
C59 C60 1.394(4)
C60 H60 0.950
C60 C61 1.388(4)
C61 H61 0.950
C61 C62 1.374(4)
C62 H62 0.950
C62 C63 1.399(4)
C63 H63 0.950
O1 C64 1.420(5)
O2 C65 1.359(5)
C66 C67 1.558(12)
C66 C70 1.522(12)
C67 C68 1.508(11)
C68 C69 1.531(12)
C69 C70 1.496(12)
